data_1549112
loop_
_publ_author_name
'Thangavadivale, Vargini'
'Aguiar, Pedro M.'
'Jasim, Naseralla A.'
'Pike, Sarah J.'
'Smith, Dan A.'
'Whitwood, Adrian C.'
'Brammer, Lee'
'Perutz, Robin N.'

_publ_section_title
;
 Self-complementary nickel halides enable multifaceted comparisons of
 intermolecular halogen bonds: fluoride ligands <i>vs.</i> other halides.
;
_journal_issue 15
_journal_name_full 'Chemical science'
_journal_page_first 3767
_journal_page_last 3781
_journal_paper_doi 10.1039/c8sc00890f
_journal_volume 9
_journal_year 2018
_chemical_formula_moiety 'C18 H30 F4 I2 Ni P2'
_chemical_formula_sum 'C18 H30 F4 I2 Ni P2'
_chemical_formula_weight 696.87
_space_group_crystal_system orthorhombic
_space_group_IT_number 61
_space_group_name_Hall '-P 2ac 2ab'
_space_group_name_H-M_alt 'P b c a'
_symmetry_space_group_name_Hall '-P 2ac 2ab'
_symmetry_space_group_name_H-M 'P b c a'
_atom_sites_solution_hydrogens geom
_atom_sites_solution_primary direct
_audit_creation_date 2018-02-16
_audit_creation_method
;
Olex2 1.2
(compiled 2017.08.10 svn.r3458 for OlexSys, GUI svn.r5381)
;
_audit_update_record
;
2018-02-23 deposited with the CCDC.
2018-03-19 downloaded from the CCDC.
;
_cell_angle_alpha 90
_cell_angle_beta 90
_cell_angle_gamma 90
_cell_formula_units_Z 8
_cell_length_a 14.0519(2)
_cell_length_b 14.4485(3)
_cell_length_c 24.3473(5)
_cell_measurement_reflns_used 6938
_cell_measurement_temperature 110.05(10)
_cell_measurement_theta_max 31.8480
_cell_measurement_theta_min 3.6290
_cell_volume 4943.20(16)
_computing_cell_refinement 'CrysAlisPro 1.171.38.46 (Rigaku OD, 2015)'
_computing_data_collection 'CrysAlisPro 1.171.38.46 (Rigaku OD, 2015)'
_computing_data_reduction 'CrysAlisPro 1.171.38.46 (Rigaku OD, 2015)'
_computing_molecular_graphics 'Olex2 (Dolomanov et al., 2009)'
_computing_publication_material 'Olex2 (Dolomanov et al., 2009)'
_computing_structure_refinement 'ShelXL (Sheldrick, 2015)'
_computing_structure_solution 'ShelXS (Sheldrick, 2008)'
_diffrn_ambient_environment N~2~
_diffrn_ambient_temperature 110.05(10)
_diffrn_detector 'CCD plate'
_diffrn_detector_area_resol_mean 16.1450
_diffrn_detector_type Eos
_diffrn_measured_fraction_theta_full 0.998
_diffrn_measured_fraction_theta_max 0.997
_diffrn_measurement_details
;
List of Runs (angles in degrees, time in seconds):

  # Type    Start    End  Width  t~exp~   \w     \q     \k     \f   Frames
#--------------------------------------------------------------------------
  1  \w     35.00 100.00   1.00   30.00    --   25.48 178.00 150.00   65
  2  \w    -41.00  30.00   1.00   30.00    --   25.48 -57.00 -90.00   71
  3  \w     40.00  67.00   1.00   30.00    --   25.48 178.00  60.00   27
  4  \w    -85.00 -47.00   1.00   30.00    --  -26.10 -19.00 -30.00   38
;
_diffrn_measurement_device 'four-circle diffractometer'
_diffrn_measurement_device_type 'SuperNova, Dual, Cu at zero, Eos'
_diffrn_measurement_method '\w scans'
_diffrn_orient_matrix_type 'CrysAlisPro convention (1999,Acta A55,543-557)'
_diffrn_orient_matrix_UB_11 0.0057575000
_diffrn_orient_matrix_UB_12 0.0488177000
_diffrn_orient_matrix_UB_13 0.0000128000
_diffrn_orient_matrix_UB_21 0.0440105000
_diffrn_orient_matrix_UB_22 -0.0048413000
_diffrn_orient_matrix_UB_23 -0.0140235000
_diffrn_orient_matrix_UB_31 -0.0240613000
_diffrn_orient_matrix_UB_32 0.0026582000
_diffrn_orient_matrix_UB_33 -0.0255031000
_diffrn_radiation_monochromator mirror
_diffrn_radiation_probe x-ray
_diffrn_radiation_type MoK\a
_diffrn_radiation_wavelength 0.71073
_diffrn_reflns_av_R_equivalents 0.0261
_diffrn_reflns_av_unetI/netI 0.0288
_diffrn_reflns_Laue_measured_fraction_full 0.998
_diffrn_reflns_Laue_measured_fraction_max 0.997
_diffrn_reflns_limit_h_max 16
_diffrn_reflns_limit_h_min -19
_diffrn_reflns_limit_k_max 20
_diffrn_reflns_limit_k_min -20
_diffrn_reflns_limit_l_max 27
_diffrn_reflns_limit_l_min -34
_diffrn_reflns_number 21001
_diffrn_reflns_point_group_measured_fraction_full 0.998
_diffrn_reflns_point_group_measured_fraction_max 0.997
_diffrn_reflns_theta_full 26.000
_diffrn_reflns_theta_max 30.080
_diffrn_reflns_theta_min 3.331
_diffrn_source 'micro-focus sealed X-ray tube'
_diffrn_source_type 'SuperNova (Mo) X-ray Source'
_exptl_absorpt_coefficient_mu 3.444
_exptl_absorpt_correction_T_max 1.000
_exptl_absorpt_correction_T_min 0.325
_exptl_absorpt_correction_type gaussian
_exptl_absorpt_process_details
;
CrysAlisPro 1.171.38.46 (Rigaku Oxford Diffraction, 2015)
Numerical absorption correction based on gaussian integration over
            a multifaceted crystal model
Empirical absorption correction using spherical harmonics,
 implemented in SCALE3 ABSPACK scaling algorithm.
;
_exptl_crystal_colour orange
_exptl_crystal_colour_primary orange
_exptl_crystal_density_diffrn 1.873
_exptl_crystal_description plate
_exptl_crystal_F_000 2704
_exptl_crystal_recrystallization_method 'Re-crystallisation from solvent: Chloroform'
_exptl_crystal_size_max 0.294
_exptl_crystal_size_mid 0.15
_exptl_crystal_size_min 0.039
_refine_diff_density_max 0.921
_refine_diff_density_min -0.686
_refine_diff_density_rms 0.108
_refine_ls_extinction_method none
_refine_ls_goodness_of_fit_ref 1.118
_refine_ls_hydrogen_treatment constr
_refine_ls_matrix_type full
_refine_ls_number_parameters 281
_refine_ls_number_reflns 7245
_refine_ls_number_restraints 0
_refine_ls_restrained_S_all 1.118
_refine_ls_R_factor_all 0.0429
_refine_ls_R_factor_gt 0.0290
_refine_ls_shift/su_max 0.001
_refine_ls_shift/su_mean 0.000
_refine_ls_structure_factor_coef Fsqd
_refine_ls_weighting_details 'w=1/[\s^2^(Fo^2^)+(0.0149P)^2^+5.8182P] where P=(Fo^2^+2Fc^2^)/3'
_refine_ls_weighting_scheme calc
_refine_ls_wR_factor_gt 0.0534
_refine_ls_wR_factor_ref 0.0593
_reflns_Friedel_coverage 0.000
_reflns_number_gt 5931
_reflns_number_total 7245
_reflns_threshold_expression 'I > 2\s(I)'
_cod_data_source_file c8sc00890f2.cif
_cod_data_source_block 1oI(beta)_rnp1538a
_cod_depositor_comments 'Adding full bibliography for 1549107--1549121.cif.'
_cod_original_cell_volume 4943.18(16)
_cod_database_code 1549112
_shelx_shelxl_version_number 2014/7
_chemical_oxdiff_formula 'C18 H30 F4 I2 Ni1 P2'
_chemical_oxdiff_usercomment 'Sarah SP202 rpt'
_shelx_space_group_comment
;
The symmetry employed for this shelxl refinement is uniquely defined
by the following loop, which should always be used as a source of
symmetry information in preference to the above space-group names.
They are only intended as comments.
;
_shelx_estimated_absorpt_t_max 0.877
_shelx_estimated_absorpt_t_min 0.431
_reflns_odcompleteness_completeness 99.55
_reflns_odcompleteness_iscentric 1
_reflns_odcompleteness_theta 30.01
_olex2_refinement_description
;
1. Fixed Uiso
 At 1.2 times of:
  All C(H,H) groups
 At 1.5 times of:
  All C(H,H,H) groups
2. Uiso/Uaniso restraints and constraints
Uanis(F3A) = Uanis(F1)
Uanis(F2A) = Uanis(F2)
Uanis(F3) = Uanis(F4A)
Uanis(C2A) = Uanis(C6)
Uanis(C5) = Uanis(C3A)
Uanis(C6A) = Uanis(C2)
Uanis(C5A) = Uanis(C3)
Uanis(C4) = Uanis(C4A)
Uanis(C1) = Uanis(C1A)
Uanis(I1) = Uanis(I1A)
Uanis(F1A) = Uanis(F3)
3. Others
 Sof(C1A)=Sof(C6A)=Sof(C5A)=Sof(C4A)=Sof(C3A)=Sof(C2A)=Sof(F1A)=Sof(F2A)=
 Sof(F3A)=Sof(F4A)=Sof(I1A)=Sof(I2A)=1-FVAR(1)
 Sof(C1)=Sof(C2)=Sof(C3)=Sof(C4)=Sof(C5)=Sof(C6)=Sof(F1)=Sof(F2)=Sof(F3)=
 Sof(F4)=Sof(I1)=Sof(I2)=FVAR(1)
4.a Secondary CH2 refined with riding coordinates:
 C7(H7A,H7B), C9(H9A,H9B), C11(H11A,H11B), C13(H13A,H13B), C15(H15A,H15B),
 C17(H17A,H17B)
4.b Fitted hexagon refined as free rotating group:
 C1A(C6A,C5A,C4A,C3A,C2A)
4.c Idealised Me refined as rotating group:
 C8(H8A,H8B,H8C), C10(H10A,H10B,H10C), C12(H12A,H12B,H12C), C14(H14A,H14B,
 H14C), C16(H16A,H16B,H16C), C18(H18A,H18B,H18C)
;
_olex2_date_sample_data_collection 2015-09-08
_olex2_date_sample_submission 2015-09-07
_olex2_exptl_crystal_mounting_method 'oil on loop'
_olex2_submission_original_sample_id SP202
_olex2_submission_special_instructions 'No special instructions were received'
_oxdiff_exptl_absorpt_empirical_details
;
Empirical correction (ABSPACK) includes:
- Absorption correction using spherical harmonics
- Frame scaling
;
_oxdiff_exptl_absorpt_empirical_full_max 1.330
_oxdiff_exptl_absorpt_empirical_full_min 0.770

loop_
_space_group_symop_operation_xyz
'x, y, z'
'-x+1/2, -y, z+1/2'
'x+1/2, -y+1/2, -z'
'-x, y+1/2, -z+1/2'
'-x, -y, -z'
'x-1/2, y, -z-1/2'
'-x-1/2, y-1/2, z'
'x, -y-1/2, z-1/2'

loop_
_atom_site_label
_atom_site_type_symbol
_atom_site_fract_x
_atom_site_fract_y
_atom_site_fract_z
_atom_site_U_iso_or_equiv
_atom_site_adp_type
_atom_site_occupancy
_atom_site_site_symmetry_order
_atom_site_calc_flag
_atom_site_refinement_flags_posn
_atom_site_refinement_flags_occupancy
_atom_site_disorder_assembly
_atom_site_disorder_group
C1 C 0.4917(2) 0.3304(2) 0.62753(18) 0.0167(5) Uani 0.9314(9) 1 d . P A 1
C1A C 0.486(2) 0.341(2) 0.623(2) 0.0167(5) Uani 0.0686(9) 1 d . P A 2
C6A C 0.4956(18) 0.436(2) 0.614(2) 0.0187(6) Uani 0.0686(9) 1 d G P A 2
C5A C 0.415(2) 0.4902(18) 0.6057(14) 0.0248(6) Uani 0.0686(9) 1 d G P A 2
C4A C 0.3254(19) 0.450(2) 0.6066(14) 0.0263(7) Uani 0.0686(9) 1 d G P A 2
C3A C 0.316(2) 0.356(3) 0.6158(15) 0.0240(6) Uani 0.0686(9) 1 d G P A 2
C2A C 0.396(3) 0.3013(18) 0.6241(19) 0.0203(6) Uani 0.0686(9) 1 d G P A 2
C2 C 0.47179(19) 0.4212(2) 0.61056(14) 0.0187(6) Uani 0.9314(9) 1 d . P A 1
C3 C 0.3805(2) 0.4523(2) 0.59983(12) 0.0248(6) Uani 0.9314(9) 1 d . P A 1
C4 C 0.3045(2) 0.3927(3) 0.60462(13) 0.0263(7) Uani 0.9314(9) 1 d . P A 1
C5 C 0.3202(2) 0.3030(2) 0.62085(12) 0.0240(6) Uani 0.9314(9) 1 d . P A 1
C6 C 0.4117(2) 0.2741(2) 0.63231(13) 0.0203(6) Uani 0.9314(9) 1 d . P A 1
C7 C 0.7362(2) 0.2714(2) 0.51686(12) 0.0304(6) Uani 1 1 d . . . .
H7A H 0.7892 0.2329 0.5309 0.036 Uiso 1 1 calc R . . .
H7B H 0.7279 0.2565 0.4775 0.036 Uiso 1 1 calc R . . .
C8 C 0.7649(2) 0.3721(2) 0.52155(14) 0.0392(8) Uani 1 1 d . . . .
H8A H 0.8208 0.3836 0.4985 0.059 Uiso 1 1 calc GR . . .
H8B H 0.7804 0.3864 0.5599 0.059 Uiso 1 1 calc GR . . .
H8C H 0.7122 0.4115 0.5094 0.059 Uiso 1 1 calc GR . . .
C9 C 0.53009(19) 0.27338(19) 0.50718(11) 0.0231(5) Uani 1 1 d . . . .
H9A H 0.4691 0.2552 0.5244 0.028 Uiso 1 1 calc R . . .
H9B H 0.5305 0.3418 0.5046 0.028 Uiso 1 1 calc R . . .
C10 C 0.5316(2) 0.2345(2) 0.44888(11) 0.0274(6) Uani 1 1 d . . . .
H10A H 0.4735 0.2533 0.4295 0.041 Uiso 1 1 calc GR . . .
H10B H 0.5348 0.1668 0.4504 0.041 Uiso 1 1 calc GR . . .
H10C H 0.5873 0.2584 0.4293 0.041 Uiso 1 1 calc GR . . .
C11 C 0.6327(2) 0.11234(18) 0.54611(12) 0.0275(6) Uani 1 1 d . . . .
H11A H 0.6415 0.0973 0.5068 0.033 Uiso 1 1 calc R . . .
H11B H 0.6894 0.0895 0.5661 0.033 Uiso 1 1 calc R . . .
C12 C 0.5454(3) 0.0607(2) 0.56722(14) 0.0390(8) Uani 1 1 d . . . .
H12A H 0.4893 0.0797 0.5461 0.058 Uiso 1 1 calc GR . . .
H12B H 0.5356 0.0753 0.6061 0.058 Uiso 1 1 calc GR . . .
H12C H 0.5551 -0.0061 0.5630 0.058 Uiso 1 1 calc GR . . .
C13 C 0.69756(19) 0.38341(18) 0.76250(12) 0.0231(5) Uani 1 1 d . . . .
H13A H 0.6824 0.3903 0.8020 0.028 Uiso 1 1 calc R . . .
H13B H 0.7572 0.3472 0.7599 0.028 Uiso 1 1 calc R . . .
C14 C 0.7159(2) 0.4789(2) 0.73898(15) 0.0365(7) Uani 1 1 d . . . .
H14A H 0.7351 0.4732 0.7004 0.055 Uiso 1 1 calc GR . . .
H14B H 0.7667 0.5091 0.7599 0.055 Uiso 1 1 calc GR . . .
H14C H 0.6577 0.5160 0.7414 0.055 Uiso 1 1 calc GR . . .
C15 C 0.49218(19) 0.37433(18) 0.75190(11) 0.0218(5) Uani 1 1 d . . . .
H15A H 0.4825 0.4289 0.7279 0.026 Uiso 1 1 calc R . . .
H15B H 0.4383 0.3316 0.7454 0.026 Uiso 1 1 calc R . . .
C16 C 0.4877(2) 0.4067(2) 0.81140(11) 0.0281(6) Uani 1 1 d . . . .
H16A H 0.4242 0.4317 0.8191 0.042 Uiso 1 1 calc GR . . .
H16B H 0.5356 0.4549 0.8175 0.042 Uiso 1 1 calc GR . . .
H16C H 0.5003 0.3542 0.8359 0.042 Uiso 1 1 calc GR . . .
C17 C 0.6057(2) 0.21166(17) 0.77329(11) 0.0227(5) Uani 1 1 d . . . .
H17A H 0.6713 0.1866 0.7728 0.027 Uiso 1 1 calc R . . .
H17B H 0.5908 0.2294 0.8116 0.027 Uiso 1 1 calc R . . .
C18 C 0.5374(2) 0.13553(19) 0.75569(14) 0.0356(7) Uani 1 1 d . . . .
H18A H 0.5527 0.1158 0.7182 0.053 Uiso 1 1 calc GR . . .
H18B H 0.4720 0.1590 0.7568 0.053 Uiso 1 1 calc GR . . .
H18C H 0.5434 0.0827 0.7807 0.053 Uiso 1 1 calc GR . . .
F1 F 0.36372(14) 0.54019(13) 0.58482(9) 0.0378(5) Uani 0.9314(9) 1 d . P A 1
F1A F 0.2287(17) 0.334(2) 0.6125(10) 0.0339(4) Uani 0.0686(9) 1 d . P A 2
F2 F 0.21515(12) 0.42272(16) 0.59348(8) 0.0384(5) Uani 0.9314(9) 1 d . P A 1
F2A F 0.2529(17) 0.511(2) 0.5954(11) 0.0384(5) Uani 0.0686(9) 1 d . P A 2
F3 F 0.24638(12) 0.24472(15) 0.62570(8) 0.0339(4) Uani 0.9314(9) 1 d . P A 1
F3A F 0.4258(19) 0.5848(19) 0.5917(12) 0.0378(5) Uani 0.0686(9) 1 d . P A 2
F4 F 0.42092(18) 0.18479(13) 0.64852(9) 0.0305(4) Uani 0.9314(9) 1 d . P A 1
F4A F 0.586(2) 0.488(3) 0.6138(14) 0.0339(4) Uani 0.0686(9) 1 d . P A 2
I1 I 0.78132(2) 0.22163(2) 0.65899(2) 0.02358(6) Uani 0.9314(9) 1 d . P A 1
I1A I 0.7617(3) 0.2059(4) 0.6568(3) 0.02358(6) Uani 0.0686(9) 1 d . P A 2
I2 I 0.58213(2) 0.51852(2) 0.60488(2) 0.02744(6) Uani 0.9314(9) 1 d . P A 1
I2A I 0.3702(3) 0.1725(2) 0.64285(14) 0.0291(9) Uani 0.0686(9) 1 d . P A 2
Ni1 Ni 0.61561(2) 0.28408(2) 0.64090(2) 0.01541(7) Uani 1 1 d . . . .
P1 P 0.62706(5) 0.23841(5) 0.55348(3) 0.01852(13) Uani 1 1 d . . . .
P2 P 0.60199(5) 0.31601(4) 0.73018(3) 0.01638(13) Uani 1 1 d . . . .

loop_
_atom_site_aniso_label
_atom_site_aniso_U_11
_atom_site_aniso_U_22
_atom_site_aniso_U_33
_atom_site_aniso_U_23
_atom_site_aniso_U_13
_atom_site_aniso_U_12
C1 0.0173(11) 0.0228(13) 0.0101(13) -0.0027(11) -0.0012(10) 0.0017(10)
C1A 0.0173(11) 0.0228(13) 0.0101(13) -0.0027(11) -0.0012(10) 0.0017(10)
C6A 0.0162(13) 0.0241(14) 0.0157(13) -0.0020(11) -0.0022(12) 0.0016(11)
C5A 0.0248(15) 0.0297(15) 0.0200(15) -0.0008(12) -0.0068(12) 0.0056(12)
C4A 0.0188(13) 0.0432(19) 0.0169(15) -0.0048(14) -0.0050(12) 0.0049(13)
C3A 0.0180(12) 0.0411(17) 0.0128(13) -0.0050(13) 0.0005(11) -0.0066(13)
C2A 0.0223(14) 0.0248(15) 0.0138(14) -0.0011(12) 0.0015(11) -0.0020(12)
C2 0.0162(13) 0.0241(14) 0.0157(13) -0.0020(11) -0.0022(12) 0.0016(11)
C3 0.0248(15) 0.0297(15) 0.0200(15) -0.0008(12) -0.0068(12) 0.0056(12)
C4 0.0188(13) 0.0432(19) 0.0169(15) -0.0048(14) -0.0050(12) 0.0049(13)
C5 0.0180(12) 0.0411(17) 0.0128(13) -0.0050(13) 0.0005(11) -0.0066(13)
C6 0.0223(14) 0.0248(15) 0.0138(14) -0.0011(12) 0.0015(11) -0.0020(12)
C7 0.0276(14) 0.0439(17) 0.0197(14) -0.0033(13) 0.0033(12) -0.0017(13)
C8 0.0353(17) 0.0491(19) 0.0333(18) 0.0101(15) 0.0052(14) -0.0113(15)
C9 0.0243(13) 0.0279(13) 0.0171(12) -0.0029(11) -0.0036(11) 0.0054(11)
C10 0.0309(14) 0.0343(15) 0.0170(13) -0.0036(11) -0.0027(12) 0.0042(12)
C11 0.0318(15) 0.0238(13) 0.0271(15) -0.0081(11) -0.0028(13) 0.0071(11)
C12 0.053(2) 0.0238(14) 0.0399(19) 0.0004(13) 0.0020(16) -0.0036(14)
C13 0.0232(12) 0.0216(12) 0.0246(14) -0.0027(10) -0.0060(11) -0.0010(10)
C14 0.0343(16) 0.0275(14) 0.048(2) 0.0039(14) -0.0082(15) -0.0093(13)
C15 0.0239(12) 0.0239(12) 0.0174(13) -0.0016(10) -0.0011(11) 0.0034(10)
C16 0.0315(14) 0.0327(14) 0.0202(14) -0.0053(12) 0.0015(12) 0.0043(12)
C17 0.0305(14) 0.0188(12) 0.0188(13) 0.0026(10) -0.0003(11) 0.0015(10)
C18 0.0474(19) 0.0215(13) 0.0377(18) 0.0053(13) 0.0029(15) -0.0079(13)
F1 0.0327(10) 0.0365(11) 0.0442(12) 0.0067(9) -0.0100(9) 0.0136(9)
F1A 0.0190(8) 0.0570(12) 0.0257(10) -0.0015(9) 0.0016(7) -0.0135(8)
F2 0.0171(8) 0.0668(14) 0.0312(11) 0.0015(10) -0.0067(8) 0.0099(9)
F2A 0.0171(8) 0.0668(14) 0.0312(11) 0.0015(10) -0.0067(8) 0.0099(9)
F3 0.0190(8) 0.0570(12) 0.0257(10) -0.0015(9) 0.0016(7) -0.0135(8)
F3A 0.0327(10) 0.0365(11) 0.0442(12) 0.0067(9) -0.0100(9) 0.0136(9)
F4 0.0271(11) 0.0262(10) 0.0383(13) 0.0038(8) -0.0008(10) -0.0084(9)
F4A 0.0190(8) 0.0570(12) 0.0257(10) -0.0015(9) 0.0016(7) -0.0135(8)
I1 0.01767(13) 0.02938(15) 0.02370(10) -0.00066(10) -0.00255(11) 0.00728(9)
I1A 0.01767(13) 0.02938(15) 0.02370(10) -0.00066(10) -0.00255(11) 0.00728(9)
I2 0.02540(10) 0.02203(10) 0.03489(13) 0.00493(9) -0.00405(9) -0.00216(8)
I2A 0.0269(17) 0.0288(15) 0.0317(17) -0.0037(12) 0.0073(14) -0.0062(12)
Ni1 0.01583(14) 0.01625(14) 0.01414(15) -0.00028(12) -0.00003(12) 0.00140(12)
P1 0.0186(3) 0.0213(3) 0.0157(3) -0.0021(2) 0.0012(3) 0.0013(2)
P2 0.0189(3) 0.0155(3) 0.0147(3) 0.0000(2) -0.0015(2) -0.0004(2)

loop_
_atom_type_symbol
_atom_type_description
_atom_type_scat_dispersion_real
_atom_type_scat_dispersion_imag
_atom_type_scat_source
C C 0.0033 0.0016 'International Tables Vol C Tables 4.2.6.8 and 6.1.1.4'
H H 0.0000 0.0000 'International Tables Vol C Tables 4.2.6.8 and 6.1.1.4'
F F 0.0171 0.0103 'International Tables Vol C Tables 4.2.6.8 and 6.1.1.4'
I I -0.4742 1.8119 'International Tables Vol C Tables 4.2.6.8 and 6.1.1.4'
Ni Ni 0.3393 1.1124 'International Tables Vol C Tables 4.2.6.8 and 6.1.1.4'
P P 0.1023 0.0942 'International Tables Vol C Tables 4.2.6.8 and 6.1.1.4'

loop_
_exptl_crystal_face_index_h
_exptl_crystal_face_index_k
_exptl_crystal_face_index_l
_exptl_crystal_face_perp_dist
0 -1 0 0.0194
0 1 0 0.0194
-1 0 2 0.1358
1 0 -2 0.1338
-1 0 -2 0.0789
1 0 2 0.0709

loop_
_geom_angle_atom_site_label_1
_geom_angle_atom_site_label_2
_geom_angle_atom_site_label_3
_geom_angle
C2 C1 Ni1 124.4(3)
C6 C1 C2 114.2(3)
C6 C1 Ni1 121.4(2)
C6A C1A C2A 120.0
C6A C1A Ni1 110(2)
C2A C1A Ni1 130(2)
C1A C6A F4A 126(3)
C5A C6A C1A 120.0
C5A C6A F4A 114(3)
C6A C5A C4A 120.0
C6A C5A F3A 120(3)
C4A C5A F3A 120(3)
C5A C4A C3A 120.0
F2A C4A C5A 114(3)
F2A C4A C3A 126(3)
C2A C3A C4A 120.0
F1A C3A C4A 110(3)
F1A C3A C2A 130(3)
C1A C2A I2A 125(2)
C3A C2A C1A 120.0
C3A C2A I2A 115(2)
C1 C2 I2 119.9(2)
C3 C2 C1 123.0(3)
C3 C2 I2 117.0(2)
C4 C3 C2 120.0(3)
F1 C3 C2 121.4(3)
F1 C3 C4 118.6(3)
C5 C4 C3 119.3(3)
F2 C4 C3 120.1(3)
F2 C4 C5 120.5(3)
C4 C5 C6 119.5(3)
F3 C5 C4 119.5(3)
F3 C5 C6 120.9(3)
C5 C6 C1 124.0(3)
F4 C6 C1 120.2(3)
F4 C6 C5 115.8(3)
H7A C7 H7B 107.4
C8 C7 H7A 108.3
C8 C7 H7B 108.3
C8 C7 P1 115.8(2)
P1 C7 H7A 108.3
P1 C7 H7B 108.3
C7 C8 H8A 109.5
C7 C8 H8B 109.5
C7 C8 H8C 109.5
H8A C8 H8B 109.5
H8A C8 H8C 109.5
H8B C8 H8C 109.5
H9A C9 H9B 107.2
C10 C9 H9A 108.0
C10 C9 H9B 108.0
C10 C9 P1 117.30(19)
P1 C9 H9A 108.0
P1 C9 H9B 108.0
C9 C10 H10A 109.5
C9 C10 H10B 109.5
C9 C10 H10C 109.5
H10A C10 H10B 109.5
H10A C10 H10C 109.5
H10B C10 H10C 109.5
H11A C11 H11B 107.6
C12 C11 H11A 108.6
C12 C11 H11B 108.6
C12 C11 P1 114.7(2)
P1 C11 H11A 108.6
P1 C11 H11B 108.6
C11 C12 H12A 109.5
C11 C12 H12B 109.5
C11 C12 H12C 109.5
H12A C12 H12B 109.5
H12A C12 H12C 109.5
H12B C12 H12C 109.5
H13A C13 H13B 107.3
C14 C13 H13A 108.2
C14 C13 H13B 108.2
C14 C13 P2 116.4(2)
P2 C13 H13A 108.2
P2 C13 H13B 108.2
C13 C14 H14A 109.5
C13 C14 H14B 109.5
C13 C14 H14C 109.5
H14A C14 H14B 109.5
H14A C14 H14C 109.5
H14B C14 H14C 109.5
H15A C15 H15B 107.3
C16 C15 H15A 108.1
C16 C15 H15B 108.1
C16 C15 P2 116.71(19)
P2 C15 H15A 108.1
P2 C15 H15B 108.1
C15 C16 H16A 109.5
C15 C16 H16B 109.5
C15 C16 H16C 109.5
H16A C16 H16B 109.5
H16A C16 H16C 109.5
H16B C16 H16C 109.5
H17A C17 H17B 107.6
C18 C17 H17A 108.6
C18 C17 H17B 108.6
C18 C17 P2 114.5(2)
P2 C17 H17A 108.6
P2 C17 H17B 108.6
C17 C18 H18A 109.5
C17 C18 H18B 109.5
C17 C18 H18C 109.5
H18A C18 H18B 109.5
H18A C18 H18C 109.5
H18B C18 H18C 109.5
C1 Ni1 I1 179.83(13)
C1 Ni1 P1 90.39(14)
C1 Ni1 P2 90.90(14)
C1A Ni1 I1A 174.8(13)
C1A Ni1 P1 89.0(16)
C1A Ni1 P2 92.6(16)
P1 Ni1 I1 89.67(2)
P1 Ni1 I1A 87.29(15)
P2 Ni1 I1 89.03(2)
P2 Ni1 I1A 90.77(15)
P2 Ni1 P1 174.72(3)
C7 P1 C9 104.46(14)
C7 P1 Ni1 116.47(10)
C9 P1 Ni1 116.71(9)
C11 P1 C7 100.05(14)
C11 P1 C9 104.20(13)
C11 P1 Ni1 112.96(10)
C13 P2 C15 104.36(12)
C13 P2 C17 99.76(12)
C13 P2 Ni1 117.69(10)
C15 P2 C17 103.64(13)
C15 P2 Ni1 116.60(9)
C17 P2 Ni1 112.61(9)

loop_
_geom_bond_atom_site_label_1
_geom_bond_atom_site_label_2
_geom_bond_distance
C1 C2 1.403(4)
C1 C6 1.392(4)
C1 Ni1 1.893(3)
C1A C6A 1.3900
C1A C2A 1.3900
C1A Ni1 2.05(2)
C6A C5A 1.3900
C6A F4A 1.47(4)
C5A C4A 1.3900
C5A F3A 1.41(4)
C4A C3A 1.3900
C4A F2A 1.38(3)
C3A C2A 1.3900
C3A F1A 1.27(3)
C2A I2A 1.95(3)
C2 C3 1.385(4)
C2 I2 2.098(3)
C3 C4 1.376(5)
C3 F1 1.342(4)
C4 C5 1.374(5)
C4 F2 1.356(3)
C5 C6 1.380(4)
C5 F3 1.341(3)
C6 F4 1.356(3)
C7 H7A 0.9900
C7 H7B 0.9900
C7 C8 1.514(4)
C7 P1 1.837(3)
C8 H8A 0.9800
C8 H8B 0.9800
C8 H8C 0.9800
C9 H9A 0.9900
C9 H9B 0.9900
C9 C10 1.527(4)
C9 P1 1.839(3)
C10 H10A 0.9800
C10 H10B 0.9800
C10 H10C 0.9800
C11 H11A 0.9900
C11 H11B 0.9900
C11 C12 1.525(4)
C11 P1 1.832(3)
C12 H12A 0.9800
C12 H12B 0.9800
C12 H12C 0.9800
C13 H13A 0.9900
C13 H13B 0.9900
C13 C14 1.515(4)
C13 P2 1.836(3)
C14 H14A 0.9800
C14 H14B 0.9800
C14 H14C 0.9800
C15 H15A 0.9900
C15 H15B 0.9900
C15 C16 1.524(4)
C15 P2 1.836(3)
C16 H16A 0.9800
C16 H16B 0.9800
C16 H16C 0.9800
C17 H17A 0.9900
C17 H17B 0.9900
C17 C18 1.522(4)
C17 P2 1.838(3)
C18 H18A 0.9800
C18 H18B 0.9800
C18 H18C 0.9800
I1 Ni1 2.5358(4)
I1A Ni1 2.374(5)
Ni1 P1 2.2342(7)
Ni1 P2 2.2303(7)

loop_
_geom_torsion_atom_site_label_1
_geom_torsion_atom_site_label_2
_geom_torsion_atom_site_label_3
_geom_torsion_atom_site_label_4
_geom_torsion
C1 C2 C3 C4 -1.3(5)
C1 C2 C3 F1 178.5(3)
C1A C6A C5A C4A 0.0
C1A C6A C5A F3A -175(3)
C6A C1A C2A C3A 0.0
C6A C1A C2A I2A -174(3)
C6A C5A C4A C3A 0.0
C6A C5A C4A F2A -177(3)
C5A C4A C3A C2A 0.0
C5A C4A C3A F1A -177(3)
C4A C3A C2A C1A 0.0
C4A C3A C2A I2A 175(3)
C2A C1A C6A C5A 0.0
C2A C1A C6A F4A 178(4)
C2 C1 C6 C5 0.9(4)
C2 C1 C6 F4 -179.8(3)
C2 C1 Ni1 P1 -90.4(3)
C2 C1 Ni1 P2 94.7(3)
C2 C3 C4 C5 0.9(5)
C2 C3 C4 F2 -179.2(3)
C3 C4 C5 C6 0.3(4)
C3 C4 C5 F3 179.8(3)
C4 C5 C6 C1 -1.3(5)
C4 C5 C6 F4 179.4(3)
C6 C1 C2 C3 0.4(4)
C6 C1 C2 I2 176.8(3)
C6 C1 Ni1 P1 87.4(3)
C6 C1 Ni1 P2 -87.4(3)
C8 C7 P1 C9 81.5(3)
C8 C7 P1 C11 -170.9(2)
C8 C7 P1 Ni1 -48.8(3)
C10 C9 P1 C7 56.0(2)
C10 C9 P1 C11 -48.6(2)
C10 C9 P1 Ni1 -173.86(18)
C12 C11 P1 C7 -173.9(2)
C12 C11 P1 C9 -66.0(3)
C12 C11 P1 Ni1 61.6(2)
C14 C13 P2 C15 -71.4(3)
C14 C13 P2 C17 -178.3(2)
C14 C13 P2 Ni1 59.6(2)
C16 C15 P2 C13 -41.2(2)
C16 C15 P2 C17 62.8(2)
C16 C15 P2 Ni1 -172.83(18)
C18 C17 P2 C13 -176.6(2)
C18 C17 P2 C15 75.9(2)
C18 C17 P2 Ni1 -51.0(2)
F1 C3 C4 C5 -178.9(3)
F1 C3 C4 F2 1.0(4)
F1A C3A C2A C1A 176(4)
F1A C3A C2A I2A -9(4)
F2 C4 C5 C6 -179.6(3)
F2 C4 C5 F3 0.0(4)
F2A C4A C3A C2A 177(4)
F2A C4A C3A F1A 0(3)
F3 C5 C6 C1 179.2(3)
F3 C5 C6 F4 -0.1(4)
F3A C5A C4A C3A 175(3)
F3A C5A C4A F2A -3(4)
F4A C6A C5A C4A -178(4)
F4A C6A C5A F3A 7(4)
I2 C2 C3 C4 -177.8(2)
I2 C2 C3 F1 2.0(4)
Ni1 C1 C2 C3 178.4(3)
Ni1 C1 C2 I2 -5.2(4)
Ni1 C1 C6 C5 -177.1(3)
Ni1 C1 C6 F4 2.1(4)
Ni1 C1A C6A C5A -175(3)
Ni1 C1A C6A F4A 3(3)
Ni1 C1A C2A C3A 174(4)
Ni1 C1A C2A I2A -1(3)

loop_
_exptl_oxdiff_crystal_face_indexfrac_h
_exptl_oxdiff_crystal_face_indexfrac_k
_exptl_oxdiff_crystal_face_indexfrac_l
_exptl_oxdiff_crystal_face_x
_exptl_oxdiff_crystal_face_y
_exptl_oxdiff_crystal_face_z
-0.0018 -0.9994 -0.0034 -0.0488 0.0048 -0.0025
0.0018 0.9994 0.0034 0.0488 -0.0048 0.0025
-1.0024 0.0003 1.9957 -0.0057 -0.0721 -0.0268
1.0024 -0.0003 -1.9957 0.0057 0.0721 0.0268
-0.9962 0.0065 -2.0043 -0.0054 -0.0158 0.0751
0.9962 -0.0065 2.0043 0.0054 0.0158 -0.0751
